data_8102066
loop_
_publ_author_name
'Song, A.-R.'
'Hwang, I.-C.'
'Ha, K.'

_publ_section_title
;
Refinement of the crystal structure of \m-((1,2,5,6-\h:3,
4,7,8-\h)-1,3,5,7-cyclooctatetraene)bis(dimethylplatinum(II)), 
[Pt(CH~3~)~2~]~2~(C~8~H~8~), at 243 K
;
_journal_issue 4
_journal_name_full 'Zeitschrift f\"ur Kristallographie - New Crystal Structures'
_journal_page_first 471
_journal_page_last 472
_journal_volume 221
_journal_year 2006
_chemical_formula_moiety 'C12 H20 Pt2'
_chemical_formula_sum 'C12 H20 Pt2'
_chemical_formula_weight 554.46
_chemical_name_systematic \m-[(1,2,5,6-\h:3,4,7,8-\h)-1,3,5,7-cyclooctatetraene]bis[dimethylplatinum(II)]
_space_group_IT_number 15
_symmetry_cell_setting monoclinic
_symmetry_space_group_name_Hall '-C 2yc'
_symmetry_space_group_name_H-M 'C 1 2/c 1'
_atom_sites_solution_hydrogens geom
_atom_sites_solution_primary direct
_atom_sites_solution_secondary difmap
_audit_creation_method SHELXL-97
_cell_angle_alpha 90.00
_cell_angle_beta 111.687(2)
_cell_angle_gamma 90.00
_cell_formula_units_Z 4
_cell_length_a 10.8806(10)
_cell_length_b 11.1281(11)
_cell_length_c 10.7584(10)
_cell_measurement_reflns_used 2729
_cell_measurement_temperature 243(2)
_cell_measurement_theta_max 28.19
_cell_measurement_theta_min 2.72
_cell_volume 1210.4(2)
_computing_cell_refinement 'SMART (Bruker, 2000)'
_computing_data_collection 'SMART (Bruker, 2000)'
_computing_data_reduction 'SAINT (Bruker, 2000)'
_computing_molecular_graphics 'ORTEP-III (Farrugia, 1997)'
_computing_publication_material SHELXL97
_computing_structure_refinement 'SHELXL-97 (Sheldrick, 1997)'
_computing_structure_solution 'SHELXS-97 (Sheldrick, 1997)'
_diffrn_ambient_temperature 243(2)
_diffrn_measured_fraction_theta_full 0.931
_diffrn_measured_fraction_theta_max 0.931
_diffrn_measurement_device_type 'Bruker SMART 1000 CCD'
_diffrn_measurement_method phi/omega
_diffrn_radiation_monochromator graphite
_diffrn_radiation_source 'fine-focus sealed tube'
_diffrn_radiation_type 'Mo K\a'
_diffrn_radiation_wavelength 0.71073
_diffrn_reflns_av_R_equivalents 0.0251
_diffrn_reflns_av_sigmaI/netI 0.0225
_diffrn_reflns_limit_h_max 5
_diffrn_reflns_limit_h_min -14
_diffrn_reflns_limit_k_max 14
_diffrn_reflns_limit_k_min -14
_diffrn_reflns_limit_l_max 14
_diffrn_reflns_limit_l_min -13
_diffrn_reflns_number 3710
_diffrn_reflns_theta_full 28.27
_diffrn_reflns_theta_max 28.27
_diffrn_reflns_theta_min 2.72
_diffrn_standards_decay_% 0
_diffrn_standards_interval_count 0
_diffrn_standards_interval_time 0
_diffrn_standards_number 0
_exptl_absorpt_coefficient_mu 23.050
_exptl_absorpt_correction_T_max 1.000000
_exptl_absorpt_correction_T_min 0.616312
_exptl_absorpt_correction_type multi-scan
_exptl_absorpt_process_details SADABS
_exptl_crystal_colour yellow
_exptl_crystal_density_diffrn 3.043
_exptl_crystal_density_method 'not measured'
_exptl_crystal_description needle
_exptl_crystal_F_000 992
_exptl_crystal_size_max 0.205
_exptl_crystal_size_mid 0.198
_exptl_crystal_size_min 0.195
_refine_diff_density_max 1.976
_refine_diff_density_min -1.720
_refine_diff_density_rms 0.226
_refine_ls_extinction_coef 0.00051(7)
_refine_ls_extinction_expression Fc^*^=kFc[1+0.001xFc^2^\l^3^/sin(2\q)]^-1/4^
_refine_ls_extinction_method SHELXL
_refine_ls_goodness_of_fit_ref 1.142
_refine_ls_hydrogen_treatment mixed
_refine_ls_matrix_type full
_refine_ls_number_parameters 84
_refine_ls_number_reflns 1400
_refine_ls_number_restraints 1
_refine_ls_restrained_S_all 1.142
_refine_ls_R_factor_all 0.0317
_refine_ls_R_factor_gt 0.0296
_refine_ls_shift/su_max 0.000
_refine_ls_shift/su_mean 0.000
_refine_ls_structure_factor_coef Fsqd
_refine_ls_weighting_details 'calc w=1/[\s^2^(Fo^2^)+(0.0343P)^2^+17.3855P] where P=(Fo^2^+2Fc^2^)/3'
_refine_ls_weighting_scheme calc
_refine_ls_wR_factor_gt 0.0730
_refine_ls_wR_factor_ref 0.0741
_reflns_number_gt 1318
_reflns_number_total 1400
_reflns_threshold_expression >2sigma(I)
_cod_data_source_file 1267-1900.cff
_cod_data_source_block cotPtMe2
_cod_depositor_comments
;
The following automatic conversions were performed:
'_exptl_absorpt_correction_type' value 'Multi-scan' changed to
'multi-scan' according to
'/home/saulius/struct/CIF-dictionaries/cif_core.dic' dictionary named
'cif_core.dic' version 2.4.1 from 2010-06-29.

Automatic conversion script
Id: cif_fix_enum 1555 2011-01-17 13:19:09Z saulius 
;
_cod_original_sg_symbol_H-M C12/c1
_cod_database_code 8102066

loop_
_symmetry_equiv_pos_as_xyz
'x, y, z'
'-x, y, -z+1/2'
'x+1/2, y+1/2, z'
'-x+1/2, y+1/2, -z+1/2'
'-x, -y, -z'
'x, -y, z-1/2'
'-x+1/2, -y+1/2, -z'
'x+1/2, -y+1/2, z-1/2'

loop_
_atom_site_label
_atom_site_type_symbol
_atom_site_fract_x
_atom_site_fract_y
_atom_site_fract_z
_atom_site_U_iso_or_equiv
_atom_site_adp_type
_atom_site_occupancy
_atom_site_symmetry_multiplicity
_atom_site_Wyckoff_symbol
_atom_site_calc_flag
_atom_site_refinement_flags
_atom_site_disorder_assembly
_atom_site_disorder_group
Pt1 Pt 0.5000 -0.11670(3) 0.2500 0.02662(15) Uani 1 4 e d S . .
Pt2 Pt 0.5000 0.25413(3) 0.2500 0.02755(15) Uani 1 4 e d S . .
C1 C 0.3478(8) 0.0224(7) 0.1521(8) 0.0304(15) Uani 1 8 f d . . .
H1 H 0.283(10) -0.018(9) 0.095(10) 0.03(2) Uiso 1 8 f d . . .
C2 C 0.3699(8) 0.0235(7) 0.2873(8) 0.0319(16) Uani 1 8 f d . . .
H2 H 0.303(10) -0.015(9) 0.312(9) 0.04(2) Uiso 1 8 f d . . .
C3 C 0.4577(9) 0.1148(7) 0.3784(8) 0.0302(16) Uani 1 8 f d D . .
H3 H 0.419(8) 0.143(7) 0.424(7) 0.02(2) Uiso 1 8 f d D . .
C4 C 0.4100(9) 0.1149(7) 0.0939(8) 0.0313(16) Uani 1 8 f d . . .
H4 H 0.352(10) 0.172(10) 0.021(10) 0.05(3) Uiso 1 8 f d . . .
C5 C 0.6381(9) -0.2508(7) 0.2838(11) 0.041(2) Uani 1 8 f d . . .
H5A H 0.6660 -0.2773 0.3760 0.062 Uiso 1 8 f calc R . .
H5B H 0.7140 -0.2206 0.2666 0.062 Uiso 1 8 f calc R . .
H5C H 0.5996 -0.3179 0.2246 0.062 Uiso 1 8 f calc R . .
C6 C 0.4783(11) 0.3882(8) 0.1135(9) 0.041(2) Uani 1 8 f d . . .
H6A H 0.4852 0.4656 0.1571 0.062 Uiso 0.61(12) 8 f calc PR . .
H6B H 0.3923 0.3813 0.0421 0.062 Uiso 0.61(12) 8 f calc PR . .
H6C H 0.5470 0.3813 0.0767 0.062 Uiso 0.61(12) 8 f calc PR . .
H6D H 0.4644 0.3532 0.0268 0.062 Uiso 0.39(12) 8 f calc PR . .
H6E H 0.5574 0.4375 0.1418 0.062 Uiso 0.39(12) 8 f calc PR . .
H6F H 0.4027 0.4375 0.1072 0.062 Uiso 0.39(12) 8 f calc PR . .

loop_
_atom_site_aniso_label
_atom_site_aniso_U_11
_atom_site_aniso_U_22
_atom_site_aniso_U_33
_atom_site_aniso_U_23
_atom_site_aniso_U_13
_atom_site_aniso_U_12
Pt1 0.0251(2) 0.0218(2) 0.0311(2) 0.000 0.00819(16) 0.000
Pt2 0.0318(2) 0.0216(2) 0.0272(2) 0.000 0.00853(18) 0.000
C1 0.025(3) 0.026(4) 0.035(4) 0.007(3) 0.005(3) 0.002(3)
C2 0.028(4) 0.025(4) 0.044(4) 0.010(3) 0.015(3) 0.002(3)
C3 0.040(4) 0.024(4) 0.030(4) 0.004(3) 0.018(4) 0.007(3)
C4 0.041(4) 0.029(4) 0.023(3) 0.002(3) 0.012(3) -0.001(3)
C5 0.036(5) 0.025(4) 0.061(6) -0.002(3) 0.016(4) 0.009(3)
C6 0.055(6) 0.027(4) 0.037(4) 0.010(3) 0.011(4) -0.002(4)

loop_
_atom_type_symbol
_atom_type_description
_atom_type_scat_dispersion_real
_atom_type_scat_dispersion_imag
_atom_type_scat_source
C C 0.0033 0.0016 'International Tables Vol C Tables 4.2.6.8 and 6.1.1.4'
H H 0.0000 0.0000 'International Tables Vol C Tables 4.2.6.8 and 6.1.1.4'
Pt Pt -1.7033 8.3905 'International Tables Vol C Tables 4.2.6.8 and 6.1.1.4'

loop_
_geom_angle_atom_site_label_1
_geom_angle_atom_site_label_2
_geom_angle_atom_site_label_3
_geom_angle
_geom_angle_site_symmetry_1
_geom_angle_site_symmetry_3
_geom_angle_publ_flag
C5 Pt1 C5 86.7(5) 2_655 . ?
C5 Pt1 C1 163.1(4) 2_655 2_655 ?
C5 Pt1 C1 93.1(3) . 2_655 ?
C5 Pt1 C1 93.1(3) 2_655 . ?
C5 Pt1 C1 163.1(4) . . ?
C1 Pt1 C1 91.9(4) 2_655 . ?
C5 Pt1 C2 160.8(4) 2_655 2_655 ?
C5 Pt1 C2 93.9(3) . 2_655 ?
C1 Pt1 C2 36.1(3) 2_655 2_655 ?
C1 Pt1 C2 80.8(3) . 2_655 ?
C5 Pt1 C2 93.9(3) 2_655 . ?
C5 Pt1 C2 160.8(4) . . ?
C1 Pt1 C2 80.8(3) 2_655 . ?
C1 Pt1 C2 36.1(3) . . ?
C2 Pt1 C2 91.7(4) 2_655 . ?
C6 Pt2 C6 86.3(5) 2_655 . ?
C6 Pt2 C4 161.9(4) 2_655 . ?
C6 Pt2 C4 93.7(3) . . ?
C6 Pt2 C4 93.7(3) 2_655 2_655 ?
C6 Pt2 C4 161.9(4) . 2_655 ?
C4 Pt2 C4 91.9(4) . 2_655 ?
C6 Pt2 C3 162.7(4) 2_655 2_655 ?
C6 Pt2 C3 93.3(3) . 2_655 ?
C4 Pt2 C3 35.4(3) . 2_655 ?
C4 Pt2 C3 81.4(3) 2_655 2_655 ?
C6 Pt2 C3 93.3(3) 2_655 . ?
C6 Pt2 C3 162.7(4) . . ?
C4 Pt2 C3 81.4(3) . . ?
C4 Pt2 C3 35.4(3) 2_655 . ?
C3 Pt2 C3 92.1(4) 2_655 . ?
C2 C1 C4 120.4(7) . . ?
C2 C1 Pt1 72.5(5) . . ?
C4 C1 Pt1 107.7(5) . . ?
C2 C1 H1 122(6) . . ?
C4 C1 H1 115(6) . . ?
Pt1 C1 H1 104(7) . . ?
C1 C2 C3 121.2(7) . . ?
C1 C2 Pt1 71.4(5) . . ?
C3 C2 Pt1 107.4(5) . . ?
C1 C2 H2 115(6) . . ?
C3 C2 H2 119(6) . . ?
Pt1 C2 H2 109(6) . . ?
C4 C3 C2 121.1(7) 2_655 . ?
C4 C3 Pt2 72.0(5) 2_655 . ?
C2 C3 Pt2 107.2(5) . . ?
C4 C3 H3 128(6) 2_655 . ?
C2 C3 H3 108(6) . . ?
Pt2 C3 H3 112(6) . . ?
C3 C4 C1 121.1(7) 2_655 . ?
C3 C4 Pt2 72.5(5) 2_655 . ?
C1 C4 Pt2 107.7(5) . . ?
C3 C4 H4 118(6) 2_655 . ?
C1 C4 H4 120(6) . . ?
Pt2 C4 H4 97(6) . . ?
Pt1 C5 H5A 109.5 . . ?
Pt1 C5 H5B 109.5 . . ?
H5A C5 H5B 109.5 . . ?
Pt1 C5 H5C 109.5 . . ?
H5A C5 H5C 109.5 . . ?
H5B C5 H5C 109.5 . . ?
Pt2 C6 H6A 109.5 . . ?
Pt2 C6 H6B 109.5 . . ?
H6A C6 H6B 109.5 . . ?
Pt2 C6 H6C 109.5 . . ?
H6A C6 H6C 109.5 . . ?
H6B C6 H6C 109.5 . . ?
Pt2 C6 H6D 109.5 . . ?
H6A C6 H6D 141.1 . . ?
H6B C6 H6D 56.3 . . ?
H6C C6 H6D 56.3 . . ?
Pt2 C6 H6E 109.5 . . ?
H6A C6 H6E 56.3 . . ?
H6B C6 H6E 141.1 . . ?
H6C C6 H6E 56.3 . . ?
H6D C6 H6E 109.5 . . ?
Pt2 C6 H6F 109.5 . . ?
H6A C6 H6F 56.3 . . ?
H6B C6 H6F 56.3 . . ?
H6C C6 H6F 141.1 . . ?
H6D C6 H6F 109.5 . . ?
H6E C6 H6F 109.5 . . ?

loop_
_geom_bond_atom_site_label_1
_geom_bond_atom_site_label_2
_geom_bond_distance
_geom_bond_site_symmetry_2
_geom_bond_publ_flag
Pt1 C5 2.053(8) 2_655 ?
Pt1 C5 2.053(8) . ?
Pt1 C1 2.227(8) 2_655 ?
Pt1 C1 2.227(8) . ?
Pt1 C2 2.240(8) 2_655 ?
Pt1 C2 2.240(8) . ?
Pt2 C6 2.044(8) 2_655 ?
Pt2 C6 2.044(8) . ?
Pt2 C4 2.228(8) . ?
Pt2 C4 2.228(8) 2_655 ?
Pt2 C3 2.234(8) 2_655 ?
Pt2 C3 2.234(8) . ?
C1 C2 1.383(12) . ?
C1 C4 1.491(11) . ?
C1 H1 0.87(10) . ?
C2 C3 1.488(12) . ?
C2 H2 0.96(10) . ?
C3 C4 1.357(12) 2_655 ?
C3 H3 0.81(7) . ?
C4 C3 1.357(12) 2_655 ?
C4 H4 1.03(10) . ?
C5 H5A 0.9700 . ?
C5 H5B 0.9700 . ?
C5 H5C 0.9700 . ?
C6 H6A 0.9700 . ?
C6 H6B 0.9700 . ?
C6 H6C 0.9700 . ?
C6 H6D 0.9700 . ?
C6 H6E 0.9700 . ?
C6 H6F 0.9700 . ?

loop_
_geom_torsion_atom_site_label_1
_geom_torsion_atom_site_label_2
_geom_torsion_atom_site_label_3
_geom_torsion_atom_site_label_4
_geom_torsion
_geom_torsion_site_symmetry_1
_geom_torsion_site_symmetry_2
_geom_torsion_site_symmetry_3
_geom_torsion_site_symmetry_4
_geom_torsion_publ_flag
C5 Pt1 C1 C2 92.4(5) 2_655 . . . ?
C5 Pt1 C1 C2 -178.7(11) . . . . ?
C1 Pt1 C1 C2 -71.5(5) 2_655 . . . ?
C2 Pt1 C1 C2 -105.9(5) 2_655 . . . ?
C5 Pt1 C1 C4 -150.4(6) 2_655 . . . ?
C5 Pt1 C1 C4 -61.5(14) . . . . ?
C1 Pt1 C1 C4 45.7(4) 2_655 . . . ?
C2 Pt1 C1 C4 11.2(5) 2_655 . . . ?
C2 Pt1 C1 C4 117.2(8) . . . . ?
C4 C1 C2 C3 -1.1(12) . . . . ?
Pt1 C1 C2 C3 99.5(7) . . . . ?
C4 C1 C2 Pt1 -100.7(7) . . . . ?
C5 Pt1 C2 C1 -89.9(5) 2_655 . . . ?
C5 Pt1 C2 C1 178.8(9) . . . . ?
C1 Pt1 C2 C1 106.2(6) 2_655 . . . ?
C2 Pt1 C2 C1 71.7(5) 2_655 . . . ?
C5 Pt1 C2 C3 152.3(6) 2_655 . . . ?
C5 Pt1 C2 C3 61.0(12) . . . . ?
C1 Pt1 C2 C3 -11.6(5) 2_655 . . . ?
C1 Pt1 C2 C3 -117.9(7) . . . . ?
C2 Pt1 C2 C3 -46.1(4) 2_655 . . . ?
C1 C2 C3 C4 -67.7(11) . . . 2_655 ?
Pt1 C2 C3 C4 10.7(9) . . . 2_655 ?
C1 C2 C3 Pt2 11.3(9) . . . . ?
Pt1 C2 C3 Pt2 89.8(5) . . . . ?
C6 Pt2 C3 C4 -91.7(5) 2_655 . . 2_655 ?
C6 Pt2 C3 C4 -179.9(10) . . . 2_655 ?
C4 Pt2 C3 C4 105.7(6) . . . 2_655 ?
C3 Pt2 C3 C4 71.9(5) 2_655 . . 2_655 ?
C6 Pt2 C3 C2 150.5(6) 2_655 . . . ?
C6 Pt2 C3 C2 62.3(13) . . . . ?
C4 Pt2 C3 C2 -12.2(5) . . . . ?
C4 Pt2 C3 C2 -117.9(7) 2_655 . . . ?
C3 Pt2 C3 C2 -46.0(4) 2_655 . . . ?
C2 C1 C4 C3 70.1(11) . . . 2_655 ?
Pt1 C1 C4 C3 -9.6(9) . . . 2_655 ?
C2 C1 C4 Pt2 -9.8(9) . . . . ?
Pt1 C1 C4 Pt2 -89.5(5) . . . . ?
C6 Pt2 C4 C3 179.9(10) 2_655 . . 2_655 ?
C6 Pt2 C4 C3 90.6(5) . . . 2_655 ?
C4 Pt2 C4 C3 -72.2(5) 2_655 . . 2_655 ?
C3 Pt2 C4 C3 -106.1(5) . . . 2_655 ?
C6 Pt2 C4 C1 -62.2(13) 2_655 . . . ?
C6 Pt2 C4 C1 -151.5(6) . . . . ?
C4 Pt2 C4 C1 45.7(4) 2_655 . . . ?
C3 Pt2 C4 C1 117.9(8) 2_655 . . . ?
C3 Pt2 C4 C1 11.7(5) . . . . ?
C1 C2 C1 C2 1.0(9) . . 2_655 2_655 ?
C3 C4 C3 C4 0.1(9) . 2_655 2_655 . ?
C4 C1 C2 C3 -1.1(12) . . . . ?
C4 C1 C2 C3 -1.1(12) 2_655 2_655 2_655 2_655 ?
C1 C4 C3 C2 -0.9(12) . . 2_655 2_655 ?
C1 C4 C3 C2 -0.9(12) 2_655 2_655 . . ?
